data_4071802
loop_
_publ_author_name
'Chan, Yun Wai'
'Chan, Kin Shing'

_publ_section_title
;
 Base-Promoted Carbon&#x2212;Hydrogen Bond Activation of Alkanes with
 Rhodium(III) Porphyrin Complexes
;
_journal_issue 18
_journal_name_full Organometallics
_journal_page_first 4625
_journal_paper_doi 10.1021/om800397p
_journal_volume 27
_journal_year 2008
_chemical_formula_sum 'C55 H51 N4 O Rh'
_chemical_formula_weight 886.91
_chemical_name_systematic
; 
 ? 
;
_space_group_IT_number 14
_symmetry_cell_setting monoclinic
_symmetry_space_group_name_Hall '-P 2yn'
_symmetry_space_group_name_H-M 'P 1 21/n 1'
_atom_sites_solution_hydrogens geom
_atom_sites_solution_primary direct
_atom_sites_solution_secondary difmap
_audit_creation_method SHELXL-97
_cell_angle_alpha 90.00
_cell_angle_beta 107.516(2)
_cell_angle_gamma 90.00
_cell_formula_units_Z 4
_cell_length_a 15.579(2)
_cell_length_b 18.482(2)
_cell_length_c 16.155(2)
_cell_measurement_reflns_used 896
_cell_measurement_temperature 293(2)
_cell_measurement_theta_max 27.96
_cell_measurement_theta_min 2.60
_cell_volume 4435.8(9)
_computing_cell_refinement 'BRUKER SMART CCD DIFFRACTOMETER'
_computing_data_collection 'BRUKER SMART CCD DIFFRACTOMETER'
_computing_data_reduction 'BRUKER SMART CCD DIFFRACTOMETER'
_computing_molecular_graphics 'SIEMENS SHELXTL'
_computing_publication_material 'SIEMENS SHELXTL'
_computing_structure_refinement 'SHELXL-97 (Sheldrick, 1997)'
_computing_structure_solution 'SHELXS-97 (Sheldrick, 1990)'
_diffrn_ambient_temperature 293(2)
_diffrn_measured_fraction_theta_full 0.998
_diffrn_measured_fraction_theta_max 0.998
_diffrn_measurement_device_type 'BRUKER SMART CCD DIFFRACTOMETER'
_diffrn_measurement_method 'OMEGA SCAN'
_diffrn_radiation_monochromator graphite
_diffrn_radiation_source 'fine-focus sealed tube'
_diffrn_radiation_type MoK\a
_diffrn_radiation_wavelength 0.71073
_diffrn_reflns_av_R_equivalents 0.0479
_diffrn_reflns_av_sigmaI/netI 0.0550
_diffrn_reflns_limit_h_max 18
_diffrn_reflns_limit_h_min -18
_diffrn_reflns_limit_k_max 19
_diffrn_reflns_limit_k_min -21
_diffrn_reflns_limit_l_max 19
_diffrn_reflns_limit_l_min -19
_diffrn_reflns_number 23310
_diffrn_reflns_theta_full 25.00
_diffrn_reflns_theta_max 25.00
_diffrn_reflns_theta_min 1.72
_exptl_absorpt_coefficient_mu 0.430
_exptl_absorpt_correction_T_max 1.0000
_exptl_absorpt_correction_T_min 0.660829
_exptl_absorpt_correction_type SADABS
_exptl_crystal_colour Red
_exptl_crystal_density_diffrn 1.328
_exptl_crystal_density_meas 0
_exptl_crystal_density_method 'not measured'
_exptl_crystal_description Block
_exptl_crystal_F_000 1848
_exptl_crystal_size_max 0.50
_exptl_crystal_size_mid 0.30
_exptl_crystal_size_min 0.20
_refine_diff_density_max 2.976
_refine_diff_density_min -0.711
_refine_diff_density_rms 0.128
_refine_ls_extinction_method none
_refine_ls_goodness_of_fit_ref 1.069
_refine_ls_hydrogen_treatment Riding
_refine_ls_matrix_type full
_refine_ls_number_parameters 550
_refine_ls_number_reflns 7800
_refine_ls_number_restraints 14
_refine_ls_restrained_S_all 1.093
_refine_ls_R_factor_all 0.1032
_refine_ls_R_factor_gt 0.0677
_refine_ls_shift/su_max 0.002
_refine_ls_shift/su_mean 0.000
_refine_ls_structure_factor_coef Fsqd
_refine_ls_weighting_details 'calc w=1/[\s^2^(Fo^2^)+(0.1120P)^2^+17.1135P] where P=(Fo^2^+2Fc^2^)/3'
_refine_ls_weighting_scheme calc
_refine_ls_wR_factor_gt 0.1861
_refine_ls_wR_factor_ref 0.2249
_reflns_number_gt 5411
_reflns_number_total 7800
_reflns_threshold_expression >2sigma(I)
_cod_data_source_file om800397p_si_003.cif
_cod_data_source_block ywc211.1
_cod_depositor_comments
;
The following automatic conversions were performed:

'_symmetry_cell_setting' value 'Monoclinic' changed to 'monoclinic'
according to /home/saulius/struct/CIF-dictionaries/cif_core.dic
dictionary named 'cif_core.dic' version 2.4.1 from 2010-06-29.

Automatic conversion script
Id: cif_fix_values 1715 2011-07-08 13:25:40Z adriana 
;
_cod_original_cell_volume 4436.1(10)
_cod_original_sg_symbol_H-M P2(1)/n
_cod_database_code 4071802

loop_
_symmetry_equiv_pos_as_xyz
'x, y, z'
'-x+1/2, y+1/2, -z+1/2'
'-x, -y, -z'
'x-1/2, -y-1/2, z-1/2'

loop_
_atom_site_label
_atom_site_type_symbol
_atom_site_fract_x
_atom_site_fract_y
_atom_site_fract_z
_atom_site_U_iso_or_equiv
_atom_site_adp_type
_atom_site_occupancy
_atom_site_symmetry_multiplicity
_atom_site_calc_flag
_atom_site_refinement_flags
Rh1 Rh 0.60096(3) 0.39355(3) 0.44178(3) 0.0330(2) Uani 1 1 d .
N1 N 0.6685(4) 0.3725(3) 0.5668(3) 0.0353(12) Uani 1 1 d .
N2 N 0.4859(4) 0.4061(3) 0.4733(3) 0.0352(12) Uani 1 1 d .
N3 N 0.5332(4) 0.4150(3) 0.3167(4) 0.0371(13) Uani 1 1 d .
N4 N 0.7183(4) 0.3955(3) 0.4134(4) 0.0384(13) Uani 1 1 d .
C1 C 0.7596(4) 0.3574(4) 0.6014(4) 0.0357(15) Uani 1 1 d .
C2 C 0.7773(4) 0.3315(4) 0.6888(4) 0.0395(16) Uani 1 1 d .
H2A H 0.8330 0.3177 0.7261 0.047 Uiso 1 1 calc R
C3 C 0.6980(5) 0.3310(4) 0.7067(4) 0.0405(16) Uani 1 1 d .
H3A H 0.6892 0.3157 0.7584 0.049 Uiso 1 1 calc R
C4 C 0.6297(4) 0.3582(3) 0.6323(4) 0.0354(15) Uani 1 1 d .
C5 C 0.5412(5) 0.3727(4) 0.6279(4) 0.0376(15) Uani 1 1 d .
C6 C 0.4766(5) 0.4010(4) 0.5544(4) 0.0385(15) Uani 1 1 d .
C7 C 0.3880(5) 0.4238(4) 0.5519(5) 0.0459(17) Uani 1 1 d .
H7A H 0.3660 0.4284 0.5991 0.055 Uiso 1 1 calc R
C8 C 0.3426(5) 0.4375(4) 0.4684(5) 0.0448(17) Uani 1 1 d .
H8A H 0.2829 0.4524 0.4472 0.054 Uiso 1 1 calc R
C9 C 0.4029(4) 0.4249(4) 0.4181(4) 0.0378(15) Uani 1 1 d .
C10 C 0.3795(4) 0.4226(4) 0.3277(4) 0.0350(14) Uani 1 1 d .
C11 C 0.4411(4) 0.4164(4) 0.2810(4) 0.0365(15) Uani 1 1 d .
C12 C 0.4193(5) 0.4169(4) 0.1877(4) 0.0434(17) Uani 1 1 d .
H12A H 0.3617 0.4164 0.1484 0.052 Uiso 1 1 calc R
C13 C 0.4957(5) 0.4183(4) 0.1676(4) 0.0431(17) Uani 1 1 d .
H13A H 0.5014 0.4197 0.1119 0.052 Uiso 1 1 calc R
C14 C 0.5689(5) 0.4170(4) 0.2479(4) 0.0397(16) Uani 1 1 d .
C15 C 0.6609(5) 0.4165(4) 0.2557(5) 0.0433(17) Uani 1 1 d .
C16 C 0.7290(5) 0.4080(4) 0.3338(5) 0.0433(17) Uani 1 1 d .
C17 C 0.8244(5) 0.4101(4) 0.3420(5) 0.0495(19) Uani 1 1 d .
H17A H 0.8500 0.4185 0.2977 0.059 Uiso 1 1 calc R
C18 C 0.8688(5) 0.3976(4) 0.4262(5) 0.0507(19) Uani 1 1 d .
H18A H 0.9310 0.3959 0.4508 0.061 Uiso 1 1 calc R
C19 C 0.8035(5) 0.3873(4) 0.4707(5) 0.0409(16) Uani 1 1 d .
C20 C 0.8234(4) 0.3682(4) 0.5585(5) 0.0376(15) Uani 1 1 d .
C21 C 0.5130(5) 0.3571(4) 0.7062(4) 0.0403(16) Uani 1 1 d .
C22 C 0.5433(6) 0.3977(4) 0.7804(5) 0.0489(18) Uani 1 1 d .
H22A H 0.5808 0.4370 0.7815 0.059 Uiso 1 1 calc R
C23 C 0.5185(6) 0.3807(5) 0.8543(5) 0.058(2) Uani 1 1 d .
H23A H 0.5408 0.4083 0.9044 0.070 Uiso 1 1 calc R
C24 C 0.4608(5) 0.3231(5) 0.8542(5) 0.053(2) Uani 1 1 d .
C25 C 0.4311(5) 0.2824(5) 0.7795(5) 0.056(2) Uani 1 1 d .
H25A H 0.3940 0.2428 0.7783 0.067 Uiso 1 1 calc R
C26 C 0.4552(5) 0.2994(4) 0.7066(5) 0.0512(19) Uani 1 1 d .
H26A H 0.4326 0.2718 0.6565 0.061 Uiso 1 1 calc R
C27 C 0.4328(8) 0.3054(6) 0.9341(6) 0.083(3) Uani 1 1 d .
H27A H 0.3934 0.2643 0.9225 0.124 Uiso 1 1 calc R
H27B H 0.4021 0.3462 0.9488 0.124 Uiso 1 1 calc R
H27C H 0.4853 0.2947 0.9818 0.124 Uiso 1 1 calc R
C31 C 0.2814(4) 0.4246(4) 0.2769(4) 0.0371(15) Uani 1 1 d .
C32 C 0.2395(5) 0.3652(4) 0.2315(5) 0.052(2) Uani 1 1 d .
H32A H 0.2726 0.3233 0.2312 0.063 Uiso 1 1 calc R
C33 C 0.1474(6) 0.3666(5) 0.1855(6) 0.062(2) Uani 1 1 d .
H33A H 0.1204 0.3259 0.1546 0.075 Uiso 1 1 calc R
C34 C 0.0970(5) 0.4269(6) 0.1854(5) 0.062(2) Uani 1 1 d .
C35 C 0.1387(5) 0.4866(5) 0.2291(5) 0.057(2) Uani 1 1 d .
H35A H 0.1056 0.5286 0.2282 0.068 Uiso 1 1 calc R
C36 C 0.2293(5) 0.4857(4) 0.2746(5) 0.0472(18) Uani 1 1 d .
H36A H 0.2559 0.5270 0.3043 0.057 Uiso 1 1 calc R
C37 C -0.0038(7) 0.4271(8) 0.1369(9) 0.110(4) Uani 1 1 d .
H37A H -0.0210 0.3809 0.1100 0.165 Uiso 1 1 calc R
H37B H -0.0166 0.4641 0.0932 0.165 Uiso 1 1 calc R
H37C H -0.0370 0.4365 0.1771 0.165 Uiso 1 1 calc R
C41 C 0.6866(5) 0.4266(4) 0.1738(5) 0.0443(17) Uani 1 1 d .
C42 C 0.6751(6) 0.4914(5) 0.1304(5) 0.060(2) Uani 1 1 d .
H42A H 0.6473 0.5295 0.1499 0.071 Uiso 1 1 calc R
C43 C 0.7037(6) 0.5011(5) 0.0588(6) 0.064(2) Uani 1 1 d .
H43A H 0.6944 0.5456 0.0306 0.077 Uiso 1 1 calc R
C44 C 0.7456(6) 0.4469(6) 0.0276(5) 0.061(2) Uani 1 1 d .
C45 C 0.7569(6) 0.3810(5) 0.0707(6) 0.064(2) Uani 1 1 d .
H45A H 0.7841 0.3428 0.0508 0.077 Uiso 1 1 calc R
C46 C 0.7284(6) 0.3716(5) 0.1423(6) 0.062(2) Uani 1 1 d .
H46A H 0.7375 0.3271 0.1705 0.074 Uiso 1 1 calc R
C47 C 0.7795(7) 0.4578(7) -0.0500(6) 0.080(3) Uani 1 1 d .
H47A H 0.7654 0.5060 -0.0720 0.121 Uiso 1 1 calc R
H47B H 0.7512 0.4234 -0.0944 0.121 Uiso 1 1 calc R
H47C H 0.8436 0.4509 -0.0327 0.121 Uiso 1 1 calc R
C51 C 0.9202(4) 0.3582(4) 0.6079(4) 0.0392(15) Uani 1 1 d .
C52 C 0.9763(5) 0.4169(5) 0.6309(6) 0.063(2) Uani 1 1 d .
H52A H 0.9534 0.4633 0.6175 0.075 Uiso 1 1 calc R
C53 C 1.0695(6) 0.4068(5) 0.6752(7) 0.075(3) Uani 1 1 d .
H53A H 1.1070 0.4469 0.6906 0.090 Uiso 1 1 calc R
C54 C 1.1044(5) 0.3392(5) 0.6953(6) 0.062(2) Uani 1 1 d .
C55 C 1.0468(5) 0.2808(5) 0.6727(5) 0.054(2) Uani 1 1 d .
H55A H 1.0695 0.2343 0.6863 0.064 Uiso 1 1 calc R
C56 C 0.9561(5) 0.2900(4) 0.6302(4) 0.0436(17) Uani 1 1 d .
H56A H 0.9187 0.2498 0.6164 0.052 Uiso 1 1 calc R
C57 C 1.2047(6) 0.3297(7) 0.7375(8) 0.104(4) Uani 1 1 d .
H57A H 1.2330 0.3763 0.7482 0.157 Uiso 1 1 calc R
H57B H 1.2295 0.3024 0.6996 0.157 Uiso 1 1 calc R
H57C H 1.2149 0.3043 0.7915 0.157 Uiso 1 1 calc R
C61 C 0.5832(5) 0.2845(4) 0.4112(5) 0.0484(18) Uani 1 1 d .
H61A H 0.5849 0.2811 0.3512 0.058 Uiso 1 1 calc R
C62 C 0.4979(7) 0.2520(5) 0.4101(10) 0.104(4) Uani 1 1 d .
H62A H 0.4493 0.2711 0.3624 0.125 Uiso 1 1 calc R
H62B H 0.4849 0.2614 0.4641 0.125 Uiso 1 1 calc R
C63 C 0.5093(8) 0.1717(5) 0.3985(9) 0.090(3) Uani 1 1 d .
H63A H 0.4882 0.1586 0.3376 0.108 Uiso 1 1 calc R
H63B H 0.4762 0.1439 0.4297 0.108 Uiso 1 1 calc R
C64 C 0.6098(8) 0.1585(5) 0.4357(7) 0.082(3) Uani 1 1 d .
H64A H 0.6331 0.1357 0.3928 0.098 Uiso 1 1 calc R
H64B H 0.6223 0.1274 0.4863 0.098 Uiso 1 1 calc R
C65 C 0.6526(7) 0.2332(5) 0.4606(8) 0.086(3) Uani 1 1 d .
H65A H 0.6665 0.2414 0.5225 0.104 Uiso 1 1 calc R
H65B H 0.7073 0.2378 0.4443 0.104 Uiso 1 1 calc R
O1 O 0.2554(6) 0.2658(3) 0.4233(4) 0.087(2) Uani 1 1 d D
H1A H 0.2437 0.2349 0.3851 0.131 Uiso 1 1 calc R
C71 C 0.1707(10) 0.2952(10) 0.4333(15) 0.218(10) Uani 1 1 d DU
H71A H 0.1423 0.2512 0.4448 0.262 Uiso 1 1 calc R
H71B H 0.1383 0.3069 0.3735 0.262 Uiso 1 1 calc R
C72 C 0.1289(6) 0.3528(7) 0.4830(6) 0.103(4) Uani 1 1 d DU
H72A H 0.0644 0.3504 0.4619 0.155 Uiso 1 1 calc R
H72B H 0.1484 0.4005 0.4732 0.155 Uiso 1 1 calc R
H72C H 0.1486 0.3425 0.5441 0.155 Uiso 1 1 calc R

loop_
_atom_site_aniso_label
_atom_site_aniso_U_11
_atom_site_aniso_U_22
_atom_site_aniso_U_33
_atom_site_aniso_U_23
_atom_site_aniso_U_13
_atom_site_aniso_U_12
Rh1 0.0301(3) 0.0384(3) 0.0296(3) 0.0037(2) 0.0075(2) 0.0007(2)
N1 0.035(3) 0.038(3) 0.032(3) 0.001(2) 0.008(2) 0.002(2)
N2 0.031(3) 0.043(3) 0.030(3) 0.003(2) 0.007(2) 0.002(2)
N3 0.037(3) 0.039(3) 0.034(3) 0.003(2) 0.010(2) 0.004(2)
N4 0.038(3) 0.041(3) 0.037(3) 0.007(3) 0.012(3) 0.002(2)
C1 0.035(4) 0.036(3) 0.035(4) 0.002(3) 0.009(3) -0.002(3)
C2 0.030(3) 0.042(4) 0.040(4) 0.003(3) 0.002(3) 0.007(3)
C3 0.046(4) 0.045(4) 0.029(3) 0.005(3) 0.009(3) 0.001(3)
C4 0.034(4) 0.033(3) 0.035(4) 0.002(3) 0.004(3) 0.000(3)
C5 0.038(4) 0.040(4) 0.033(4) -0.001(3) 0.008(3) -0.004(3)
C6 0.037(4) 0.046(4) 0.032(4) 0.001(3) 0.010(3) 0.001(3)
C7 0.037(4) 0.064(5) 0.038(4) 0.002(3) 0.013(3) 0.002(3)
C8 0.031(4) 0.063(5) 0.042(4) 0.003(4) 0.014(3) 0.003(3)
C9 0.033(4) 0.042(4) 0.036(4) 0.003(3) 0.007(3) -0.001(3)
C10 0.036(4) 0.034(3) 0.033(4) 0.002(3) 0.007(3) 0.003(3)
C11 0.037(4) 0.039(4) 0.031(3) 0.003(3) 0.005(3) -0.002(3)
C12 0.046(4) 0.049(4) 0.031(4) 0.000(3) 0.005(3) 0.001(3)
C13 0.046(4) 0.054(4) 0.028(4) 0.004(3) 0.009(3) 0.001(3)
C14 0.044(4) 0.041(4) 0.035(4) 0.003(3) 0.013(3) 0.003(3)
C15 0.045(4) 0.042(4) 0.044(4) 0.004(3) 0.014(3) 0.000(3)
C16 0.042(4) 0.043(4) 0.047(4) 0.006(3) 0.017(3) 0.002(3)
C17 0.040(4) 0.070(5) 0.043(4) 0.011(4) 0.019(3) 0.000(4)
C18 0.034(4) 0.068(5) 0.052(5) 0.010(4) 0.015(3) -0.002(4)
C19 0.031(3) 0.049(4) 0.044(4) 0.004(3) 0.013(3) 0.003(3)
C20 0.032(4) 0.035(3) 0.044(4) 0.004(3) 0.008(3) 0.003(3)
C21 0.036(4) 0.049(4) 0.037(4) 0.007(3) 0.012(3) 0.005(3)
C22 0.061(5) 0.046(4) 0.041(4) 0.000(3) 0.018(4) -0.008(4)
C23 0.080(6) 0.058(5) 0.038(4) 0.000(4) 0.020(4) 0.000(4)
C24 0.055(5) 0.066(5) 0.040(4) 0.015(4) 0.021(4) 0.011(4)
C25 0.051(5) 0.068(5) 0.051(5) 0.006(4) 0.020(4) -0.011(4)
C26 0.052(5) 0.062(5) 0.038(4) -0.002(4) 0.011(3) -0.012(4)
C27 0.102(8) 0.101(8) 0.063(6) 0.016(6) 0.052(6) 0.000(6)
C31 0.037(4) 0.041(4) 0.030(3) 0.005(3) 0.004(3) 0.005(3)
C32 0.045(4) 0.051(4) 0.054(5) -0.010(4) 0.004(4) 0.004(4)
C33 0.047(5) 0.069(6) 0.063(6) -0.016(4) 0.004(4) -0.015(4)
C34 0.040(4) 0.090(7) 0.048(5) -0.004(5) 0.002(4) 0.000(4)
C35 0.044(4) 0.066(5) 0.060(5) 0.003(4) 0.013(4) 0.018(4)
C36 0.045(4) 0.046(4) 0.047(4) -0.002(3) 0.007(3) 0.003(3)
C37 0.043(6) 0.145(11) 0.121(10) -0.020(9) -0.009(6) 0.007(6)
C41 0.037(4) 0.056(4) 0.042(4) 0.003(3) 0.014(3) 0.002(3)
C42 0.066(5) 0.063(5) 0.058(5) 0.016(4) 0.031(4) 0.010(4)
C43 0.067(6) 0.075(6) 0.055(5) 0.025(4) 0.028(5) 0.012(5)
C44 0.047(5) 0.095(7) 0.040(4) 0.007(4) 0.013(4) -0.003(4)
C45 0.067(6) 0.079(6) 0.055(5) -0.003(5) 0.031(5) 0.009(5)
C46 0.078(6) 0.061(5) 0.057(5) 0.005(4) 0.035(5) 0.008(5)
C47 0.078(7) 0.126(9) 0.045(5) 0.010(5) 0.029(5) 0.007(6)
C51 0.031(4) 0.047(4) 0.037(4) -0.001(3) 0.005(3) 0.002(3)
C52 0.040(4) 0.049(5) 0.092(7) 0.000(4) 0.009(4) -0.001(4)
C53 0.039(5) 0.075(7) 0.102(8) -0.018(6) 0.009(5) -0.020(4)
C54 0.031(4) 0.084(7) 0.064(5) -0.006(5) 0.005(4) 0.010(4)
C55 0.044(4) 0.056(5) 0.056(5) -0.002(4) 0.009(4) 0.016(4)
C56 0.037(4) 0.052(4) 0.038(4) -0.003(3) 0.007(3) 0.004(3)
C57 0.040(5) 0.144(11) 0.109(9) -0.031(8) -0.008(5) 0.012(6)
C61 0.049(4) 0.043(4) 0.049(4) -0.001(3) 0.007(3) -0.004(3)
C62 0.062(6) 0.049(6) 0.197(14) -0.020(7) 0.032(8) -0.005(5)
C63 0.087(8) 0.052(6) 0.129(10) -0.005(6) 0.030(7) -0.010(5)
C64 0.108(9) 0.045(5) 0.078(7) -0.001(5) 0.006(6) 0.007(5)
C65 0.072(7) 0.044(5) 0.119(9) -0.001(5) -0.008(6) 0.008(5)
O1 0.170(8) 0.041(3) 0.042(3) 0.000(3) 0.019(4) -0.020(4)
C71 0.182(12) 0.235(13) 0.245(13) -0.013(9) 0.076(9) -0.073(9)
C72 0.034(4) 0.231(9) 0.062(5) -0.027(6) 0.042(4) -0.042(5)

loop_
_atom_type_symbol
_atom_type_description
_atom_type_scat_dispersion_real
_atom_type_scat_dispersion_imag
_atom_type_scat_source
C C 0.0033 0.0016 'International Tables Vol C Tables 4.2.6.8 and 6.1.1.4'
H H 0.0000 0.0000 'International Tables Vol C Tables 4.2.6.8 and 6.1.1.4'
N N 0.0061 0.0033 'International Tables Vol C Tables 4.2.6.8 and 6.1.1.4'
O O 0.0106 0.0060 'International Tables Vol C Tables 4.2.6.8 and 6.1.1.4'
Rh Rh -1.1178 0.9187 'International Tables Vol C Tables 4.2.6.8 and 6.1.1.4'

loop_
_geom_angle_atom_site_label_1
_geom_angle_atom_site_label_2
_geom_angle_atom_site_label_3
_geom_angle
N4 Rh1 N1 89.8(2)
N4 Rh1 N3 90.3(2)
N1 Rh1 N3 179.8(2)
N4 Rh1 N2 172.2(2)
N1 Rh1 N2 90.3(2)
N3 Rh1 N2 89.6(2)
N4 Rh1 C61 91.6(3)
N1 Rh1 C61 92.5(3)
N3 Rh1 C61 87.7(3)
N2 Rh1 C61 96.1(3)
C1 N1 C4 106.3(5)
C1 N1 Rh1 127.2(4)
C4 N1 Rh1 125.6(4)
C6 N2 C9 106.9(5)
C6 N2 Rh1 126.3(4)
C9 N2 Rh1 126.7(4)
C11 N3 C14 106.4(5)
C11 N3 Rh1 126.1(4)
C14 N3 Rh1 126.4(5)
C16 N4 C19 106.6(6)
C16 N4 Rh1 126.5(5)
C19 N4 Rh1 126.9(5)
C20 C1 N1 124.7(6)
C20 C1 C2 125.8(6)
N1 C1 C2 109.5(6)
C3 C2 C1 107.2(6)
C2 C3 C4 108.3(6)
C5 C4 N1 125.2(6)
C5 C4 C3 126.0(6)
N1 C4 C3 108.7(6)
C4 C5 C6 124.4(6)
C4 C5 C21 117.5(6)
C6 C5 C21 118.1(6)
N2 C6 C5 125.5(6)
N2 C6 C7 109.4(6)
C5 C6 C7 125.0(6)
C8 C7 C6 107.2(6)
C7 C8 C9 107.5(6)
N2 C9 C10 124.8(6)
N2 C9 C8 108.7(6)
C10 C9 C8 126.0(6)
C11 C10 C9 124.3(6)
C11 C10 C31 117.4(6)
C9 C10 C31 118.3(6)
N3 C11 C10 125.2(6)
N3 C11 C12 109.1(6)
C10 C11 C12 125.6(6)
C13 C12 C11 108.0(6)
C12 C13 C14 107.7(6)
N3 C14 C15 125.2(6)
N3 C14 C13 108.8(6)
C15 C14 C13 126.1(6)
C16 C15 C14 124.2(7)
C16 C15 C41 118.6(6)
C14 C15 C41 117.2(6)
N4 C16 C15 126.6(7)
N4 C16 C17 109.3(6)
C15 C16 C17 124.1(7)
C18 C17 C16 106.7(6)
C17 C18 C19 107.8(7)
N4 C19 C20 125.6(6)
N4 C19 C18 109.6(6)
C20 C19 C18 124.8(7)
C1 C20 C19 124.6(6)
C1 C20 C51 118.5(6)
C19 C20 C51 116.9(6)
C22 C21 C26 117.8(7)
C22 C21 C5 121.7(6)
C26 C21 C5 120.5(6)
C21 C22 C23 120.9(7)
C24 C23 C22 121.0(8)
C25 C24 C23 117.6(7)
C25 C24 C27 121.5(8)
C23 C24 C27 120.9(8)
C26 C25 C24 121.4(8)
C25 C26 C21 121.3(7)
C32 C31 C36 117.3(7)
C32 C31 C10 121.0(6)
C36 C31 C10 121.7(6)
C31 C32 C33 120.9(7)
C34 C33 C32 120.9(8)
C33 C34 C35 118.5(8)
C33 C34 C37 120.4(9)
C35 C34 C37 121.2(9)
C34 C35 C36 121.1(8)
C35 C36 C31 121.4(7)
C42 C41 C46 117.1(7)
C42 C41 C15 122.0(7)
C46 C41 C15 120.8(7)
C43 C42 C41 121.4(8)
C42 C43 C44 121.7(8)
C43 C44 C45 117.4(7)
C43 C44 C47 122.0(9)
C45 C44 C47 120.6(9)
C46 C45 C44 120.8(8)
C45 C46 C41 121.7(8)
C52 C51 C56 118.4(7)
C52 C51 C20 120.4(7)
C56 C51 C20 121.2(6)
C51 C52 C53 120.2(8)
C54 C53 C52 120.9(8)
C53 C54 C55 118.3(7)
C53 C54 C57 119.8(9)
C55 C54 C57 121.8(9)
C54 C55 C56 121.3(8)
C51 C56 C55 121.0(7)
C62 C61 C65 104.9(8)
C62 C61 Rh1 117.5(6)
C65 C61 Rh1 118.1(6)
C61 C62 C63 105.5(8)
C62 C63 C64 104.7(8)
C63 C64 C65 105.9(8)
C61 C65 C64 104.3(8)
O1 C71 C72 144.7(14)

loop_
_geom_bond_atom_site_label_1
_geom_bond_atom_site_label_2
_geom_bond_distance
Rh1 N4 2.014(6)
Rh1 N1 2.015(5)
Rh1 N3 2.018(5)
Rh1 N2 2.019(5)
Rh1 C61 2.073(7)
N1 C1 1.388(8)
N1 C4 1.394(8)
N2 C6 1.364(8)
N2 C9 1.376(8)
N3 C11 1.375(8)
N3 C14 1.384(8)
N4 C16 1.366(9)
N4 C19 1.380(9)
C1 C20 1.386(9)
C1 C2 1.438(9)
C2 C3 1.351(10)
C3 C4 1.435(9)
C4 C5 1.385(9)
C5 C6 1.405(10)
C5 C21 1.488(9)
C6 C7 1.432(10)
C7 C8 1.344(10)
C8 C9 1.435(9)
C9 C10 1.395(9)
C10 C11 1.393(9)
C10 C31 1.502(9)
C11 C12 1.442(9)
C12 C13 1.325(10)
C13 C14 1.446(10)
C14 C15 1.401(10)
C15 C16 1.392(10)
C15 C41 1.503(10)
C16 C17 1.453(10)
C17 C18 1.347(11)
C18 C19 1.426(10)
C19 C20 1.402(10)
C20 C51 1.491(9)
C21 C22 1.372(10)
C21 C26 1.397(10)
C22 C23 1.397(11)
C23 C24 1.394(12)
C24 C25 1.377(11)
C24 C27 1.517(10)
C25 C26 1.376(10)
C31 C32 1.372(10)
C31 C36 1.385(10)
C32 C33 1.405(11)
C33 C34 1.362(13)
C34 C35 1.366(12)
C34 C37 1.529(12)
C35 C36 1.382(11)
C41 C42 1.373(11)
C41 C46 1.384(11)
C42 C43 1.370(11)
C43 C44 1.372(12)
C44 C45 1.387(13)
C44 C47 1.514(11)
C45 C46 1.368(11)
C51 C52 1.371(11)
C51 C56 1.382(10)
C52 C53 1.425(12)
C53 C54 1.362(13)
C54 C55 1.381(12)
C54 C57 1.515(11)
C55 C56 1.383(10)
C61 C62 1.453(12)
C61 C65 1.479(12)
C62 C63 1.512(13)
C63 C64 1.518(14)
C64 C65 1.533(13)
O1 C71 1.481(9)
C71 C72 1.587(9)
